data_7216226
loop_
_publ_author_name
'Wang, Lei'
'Wang, Wenqiang'
'Guo, Dong'
'Zhang, Ao'
'Song, Yaoguang'
'Zhang, Yiheng'
'Huang, Keke'

_publ_section_title
;
 Design and syntheses of hybrid supramolecular architectures: based on
 [Fe(C2O4)3]3&#x2212; metallotectons and diverse organic cations
;
_journal_issue 24
_journal_name_full CrystEngComm
_journal_page_first 5437
_journal_paper_doi 10.1039/c4ce00357h
_journal_volume 16
_journal_year 2014
_chemical_formula_sum 'C14 H9 Fe N6 O4'
_chemical_formula_weight 381.12
_chemical_name_systematic
; 
 ? 
;
_space_group_IT_number 9
_symmetry_cell_setting monoclinic
_symmetry_space_group_name_Hall 'C -2yc'
_symmetry_space_group_name_H-M 'C 1 c 1'
_atom_sites_solution_hydrogens geom
_atom_sites_solution_primary direct
_atom_sites_solution_secondary difmap
_audit_creation_method SHELXL-97
_cell_angle_alpha 90.00
_cell_angle_beta 109.260(8)
_cell_angle_gamma 90.00
_cell_formula_units_Z 4
_cell_length_a 14.5197(10)
_cell_length_b 12.4744(8)
_cell_length_c 9.3796(7)
_cell_measurement_temperature 293(2)
_cell_volume 1603.8(2)
_computing_cell_refinement 'Bruker FRAMBO'
_computing_data_collection 'Bruker FRAMBO'
_computing_data_reduction 'Bruker SHELXTL'
_computing_molecular_graphics 'Bruker SHELXTL'
_computing_publication_material 'Bruker SHELXTL'
_computing_structure_refinement 'SHELXL-97 (Sheldrick, 1997)'
_computing_structure_solution 'SHELXS-97 (Sheldrick, 1990)'
_diffrn_ambient_temperature 293(2)
_diffrn_measured_fraction_theta_full 'ACTA 50'
_diffrn_measured_fraction_theta_max 0.860
_diffrn_measurement_device_type 'multiwire proportional'
_diffrn_measurement_method 'phi and omega scans'
_diffrn_radiation_monochromator graphite
_diffrn_radiation_source 'fine-focus sealed tube'
_diffrn_radiation_type MoK\a
_diffrn_radiation_wavelength 0.71073
_diffrn_reflns_av_R_equivalents 0.0346
_diffrn_reflns_av_sigmaI/netI 0.0666
_diffrn_reflns_limit_h_max 13
_diffrn_reflns_limit_h_min -19
_diffrn_reflns_limit_k_max 16
_diffrn_reflns_limit_k_min -14
_diffrn_reflns_limit_l_max 10
_diffrn_reflns_limit_l_min -12
_diffrn_reflns_number 3320
_diffrn_reflns_theta_full 'ACTA 50'
_diffrn_reflns_theta_max 28.84
_diffrn_reflns_theta_min 3.27
_exptl_absorpt_coefficient_mu 0.974
_exptl_absorpt_correction_type none
_exptl_crystal_colour emerald
_exptl_crystal_density_diffrn 1.578
_exptl_crystal_density_method 'not measured'
_exptl_crystal_description block
_exptl_crystal_F_000 772
_exptl_crystal_size_max 0.26
_exptl_crystal_size_mid 0.20
_exptl_crystal_size_min 0.16
_refine_diff_density_max 0.370
_refine_diff_density_min -0.342
_refine_diff_density_rms 0.071
_refine_ls_abs_structure_details 'Flack H D (1983), Acta Cryst. A39, 876-881'
_refine_ls_abs_structure_Flack 0.06(2)
_refine_ls_extinction_method none
_refine_ls_goodness_of_fit_ref 1.012
_refine_ls_hydrogen_treatment mixed
_refine_ls_matrix_type full
_refine_ls_number_parameters 226
_refine_ls_number_reflns 2286
_refine_ls_number_restraints 2
_refine_ls_restrained_S_all 1.011
_refine_ls_R_factor_all 0.0492
_refine_ls_R_factor_gt 0.0420
_refine_ls_shift/su_max 0.001
_refine_ls_shift/su_mean 0.000
_refine_ls_structure_factor_coef Fsqd
_refine_ls_weighting_details 'calc w=1/[\s^2^(Fo^2^)+(0.0345P)^2^+0.0000P] where P=(Fo^2^+2Fc^2^)/3'
_refine_ls_weighting_scheme calc
_refine_ls_wR_factor_gt 0.0862
_refine_ls_wR_factor_ref 0.0921
_reflns_number_gt 2035
_reflns_number_total 2286
_reflns_threshold_expression >2sigma(I)
_cod_data_source_file c4ce00357h2.cif
_cod_data_source_block compound6
_cod_original_cell_volume 1603.79(19)
_cod_original_sg_symbol_H-M Cc
_cod_database_code 7216226

loop_
_symmetry_equiv_pos_as_xyz
'x, y, z'
'x, -y, z+1/2'
'x+1/2, y+1/2, z'
'x+1/2, -y+1/2, z+1/2'

loop_
_atom_site_label
_atom_site_type_symbol
_atom_site_fract_x
_atom_site_fract_y
_atom_site_fract_z
_atom_site_U_iso_or_equiv
_atom_site_adp_type
_atom_site_occupancy
_atom_site_symmetry_multiplicity
_atom_site_calc_flag
_atom_site_refinement_flags
Fe1 Fe 0.11236(6) 0.37872(4) 0.46823(8) 0.02252(16) Uani 1 1 d .
O1 O 0.1879(3) 0.3911(3) 0.7055(5) 0.0284(10) Uani 1 1 d .
O3 O 0.0293(3) 0.4056(3) 0.2362(4) 0.0263(8) Uani 1 1 d .
O2 O 0.0249(3) 0.4917(3) 0.5395(4) 0.0306(9) Uani 1 1 d .
O4 O 0.1884(3) 0.5131(3) 0.4070(4) 0.0316(9) Uani 1 1 d .
N5 N -0.0718(3) 0.2505(4) 0.3771(5) 0.0339(12) Uani 1 1 d .
N2 N 0.2910(3) 0.2413(4) 0.5608(5) 0.0343(12) Uani 1 1 d .
C2 C 0.0613(4) 0.4784(4) 0.1735(6) 0.0214(11) Uani 1 1 d .
C1 C 0.1546(4) 0.4619(5) 0.7724(6) 0.0268(12) Uani 1 1 d .
N6 N 0.0181(3) 0.2470(4) 0.4713(5) 0.0294(10) Uani 1 1 d .
N4 N -0.1175(3) 0.1613(4) 0.3928(5) 0.0357(12) Uani 1 1 d .
H4 H -0.1772 0.1468 0.3421 0.043 Uiso 1 1 calc R
N3 N 0.2244(3) 0.2754(4) 0.4360(5) 0.0304(11) Uani 1 1 d .
N1 N 0.3561(3) 0.1818(4) 0.5218(5) 0.0359(12) Uani 1 1 d .
C14 C 0.1130(4) 0.1083(4) 0.6601(6) 0.0414(13) Uani 1 1 d .
H14 H 0.1724 0.1442 0.6936 0.050 Uiso 1 1 calc R
C4 C 0.3305(4) 0.1765(4) 0.3684(6) 0.0358(12) Uani 1 1 d .
C10 C -0.0574(4) 0.0956(4) 0.4996(6) 0.0348(12) Uani 1 1 d .
C9 C 0.0309(4) 0.1524(4) 0.5492(5) 0.0296(11) Uani 1 1 d .
C12 C 0.0122(5) -0.0454(5) 0.6631(8) 0.0632(19) Uani 1 1 d .
H12 H 0.0081 -0.1123 0.7044 0.076 Uiso 1 1 calc R
C7 C 0.2404(5) 0.1997(5) 0.0654(7) 0.0570(18) Uani 1 1 d .
H7 H 0.2118 0.2077 -0.0385 0.068 Uiso 1 1 calc R
C13 C 0.1011(6) 0.0111(6) 0.7152(10) 0.0563(17) Uani 1 1 d .
H13 H 0.1534 -0.0196 0.7902 0.068 Uiso 1 1 calc R
C11 C -0.0672(4) -0.0062(5) 0.5554(7) 0.0514(16) Uani 1 1 d .
H11 H -0.1252 -0.0447 0.5203 0.062 Uiso 1 1 calc R
C3 C 0.2464(3) 0.2369(4) 0.3144(5) 0.0325(11) Uani 1 1 d .
C8 C 0.1984(4) 0.2484(5) 0.1580(6) 0.0490(15) Uani 1 1 d .
H8 H 0.1409 0.2874 0.1200 0.059 Uiso 1 1 calc R
C6 C 0.3245(5) 0.1384(6) 0.1207(7) 0.065(2) Uani 1 1 d .
H6 H 0.3498 0.1062 0.0523 0.078 Uiso 1 1 calc R
C5 C 0.3711(5) 0.1237(5) 0.2702(7) 0.0561(18) Uani 1 1 d .
H5 H 0.4266 0.0812 0.3060 0.067 Uiso 1 1 calc R

loop_
_atom_site_aniso_label
_atom_site_aniso_U_11
_atom_site_aniso_U_22
_atom_site_aniso_U_33
_atom_site_aniso_U_23
_atom_site_aniso_U_13
_atom_site_aniso_U_12
Fe1 0.0230(3) 0.0229(3) 0.0201(3) 0.0002(4) 0.0050(2) 0.0011(4)
O1 0.025(2) 0.032(2) 0.023(2) -0.0009(18) 0.0015(18) 0.0103(17)
O3 0.026(2) 0.0287(19) 0.022(2) 0.0044(18) 0.0047(17) -0.0057(18)
O2 0.027(2) 0.035(2) 0.025(2) -0.0029(18) 0.0011(16) 0.0092(17)
O4 0.033(2) 0.037(2) 0.0202(19) 0.0027(17) 0.0024(16) -0.0123(17)
N5 0.028(3) 0.031(3) 0.036(3) 0.010(2) 0.002(2) -0.005(2)
N2 0.028(3) 0.040(3) 0.031(3) 0.001(2) 0.004(2) 0.007(2)
C2 0.019(3) 0.021(3) 0.021(3) -0.001(2) 0.003(2) 0.001(2)
C1 0.025(3) 0.028(3) 0.030(3) -0.003(2) 0.014(2) 0.003(2)
N6 0.027(2) 0.028(2) 0.030(2) 0.0017(19) 0.0048(17) -0.0037(19)
N4 0.022(2) 0.032(3) 0.045(3) 0.004(2) 0.000(2) -0.008(2)
N3 0.027(2) 0.035(3) 0.027(2) 0.002(2) 0.0060(18) 0.007(2)
N1 0.032(3) 0.042(3) 0.033(3) 0.001(2) 0.010(2) 0.012(2)
C14 0.036(3) 0.039(3) 0.041(3) 0.003(3) 0.001(2) -0.001(2)
C4 0.033(3) 0.039(3) 0.034(3) 0.009(2) 0.009(2) 0.015(2)
C10 0.031(3) 0.031(3) 0.038(3) 0.003(2) 0.006(2) -0.006(2)
C9 0.032(3) 0.027(3) 0.027(2) -0.001(2) 0.006(2) -0.006(2)
C12 0.065(5) 0.045(4) 0.078(5) 0.032(3) 0.021(4) 0.000(3)
C7 0.066(4) 0.070(5) 0.032(3) 0.004(3) 0.013(3) 0.034(4)
C13 0.047(4) 0.053(4) 0.058(3) 0.028(3) 0.002(3) 0.005(3)
C11 0.041(3) 0.040(3) 0.069(4) 0.016(3) 0.014(3) -0.010(3)
C3 0.030(3) 0.039(3) 0.028(2) 0.000(2) 0.009(2) 0.008(2)
C8 0.053(4) 0.054(4) 0.033(3) 0.002(3) 0.005(3) 0.021(3)
C6 0.078(5) 0.085(5) 0.043(4) 0.005(3) 0.032(3) 0.041(4)
C5 0.058(4) 0.068(5) 0.048(4) 0.007(3) 0.025(3) 0.033(3)

loop_
_atom_type_symbol
_atom_type_description
_atom_type_scat_dispersion_real
_atom_type_scat_dispersion_imag
_atom_type_scat_source
C C 0.0033 0.0016 'International Tables Vol C Tables 4.2.6.8 and 6.1.1.4'
H H 0.0000 0.0000 'International Tables Vol C Tables 4.2.6.8 and 6.1.1.4'
Fe Fe 0.3463 0.8444 'International Tables Vol C Tables 4.2.6.8 and 6.1.1.4'
N N 0.0061 0.0033 'International Tables Vol C Tables 4.2.6.8 and 6.1.1.4'
O O 0.0106 0.0060 'International Tables Vol C Tables 4.2.6.8 and 6.1.1.4'

loop_
_geom_angle_atom_site_label_1
_geom_angle_atom_site_label_2
_geom_angle_atom_site_label_3
_geom_angle
_geom_angle_site_symmetry_1
_geom_angle_site_symmetry_3
O1 Fe1 O3 166.33(12) . .
O1 Fe1 N6 98.74(16) . .
O3 Fe1 N6 89.18(16) . .
O1 Fe1 O2 77.35(15) . .
O3 Fe1 O2 91.20(15) . .
N6 Fe1 O2 93.03(17) . .
O1 Fe1 N3 92.14(16) . .
O3 Fe1 N3 98.54(16) . .
N6 Fe1 N3 93.31(18) . .
O2 Fe1 N3 168.45(16) . .
O1 Fe1 O4 95.04(15) . .
O3 Fe1 O4 77.08(15) . .
N6 Fe1 O4 166.18(16) . .
O2 Fe1 O4 88.88(13) . .
N3 Fe1 O4 87.27(16) . .
C1 O1 Fe1 114.7(4) . .
C2 O3 Fe1 114.8(4) . .
C2 O2 Fe1 114.3(3) 2_565 .
C1 O4 Fe1 113.4(4) 2_564 .
N6 N5 N4 108.7(4) . .
N3 N2 N1 108.2(5) . .
O2 C2 O3 126.2(5) 2_564 .
O2 C2 C1 116.9(4) 2_564 2_564
O3 C2 C1 116.9(4) . 2_564
O4 C1 O1 126.5(6) 2_565 .
O4 C1 C2 117.6(4) 2_565 2_565
O1 C1 C2 115.9(4) . 2_565
N5 N6 C9 108.5(4) . .
N5 N6 Fe1 117.6(3) . .
C9 N6 Fe1 133.9(3) . .
N5 N4 C10 111.3(4) . .
N2 N3 C3 108.7(4) . .
N2 N3 Fe1 115.6(3) . .
C3 N3 Fe1 135.6(3) . .
N2 N1 C4 110.0(4) . .
C13 C14 C9 116.7(6) . .
N1 C4 C3 105.1(4) . .
N1 C4 C5 133.2(5) . .
C3 C4 C5 121.6(5) . .
N4 C10 C11 134.5(5) . .
N4 C10 C9 103.5(4) . .
C11 C10 C9 122.0(5) . .
N6 C9 C10 108.1(4) . .
N6 C9 C14 131.6(5) . .
C10 C9 C14 120.3(5) . .
C11 C12 C13 122.5(6) . .
C8 C7 C6 122.1(5) . .
C14 C13 C12 122.3(7) . .
C12 C11 C10 116.2(5) . .
N3 C3 C4 107.9(4) . .
N3 C3 C8 131.4(5) . .
C4 C3 C8 120.7(4) . .
C7 C8 C3 116.7(5) . .
C5 C6 C7 122.7(6) . .
C6 C5 C4 116.1(5) . .

loop_
_geom_bond_atom_site_label_1
_geom_bond_atom_site_label_2
_geom_bond_distance
_geom_bond_site_symmetry_2
Fe1 O1 2.137(4) .
Fe1 O3 2.138(4) .
Fe1 N6 2.144(5) .
Fe1 O2 2.146(4) .
Fe1 N3 2.172(4) .
Fe1 O4 2.186(4) .
O1 C1 1.267(6) .
O3 C2 1.252(6) .
O2 C2 1.249(6) 2_565
O4 C1 1.234(7) 2_564
N5 N6 1.314(6) .
N5 N4 1.328(6) .
N2 N3 1.319(6) .
N2 N1 1.344(6) .
C2 O2 1.249(6) 2_564
C2 C1 1.556(5) 2_564
C1 O4 1.234(7) 2_565
C1 C2 1.556(5) 2_565
N6 C9 1.367(6) .
N4 C10 1.364(6) .
N3 C3 1.370(6) .
N1 C4 1.364(7) .
C14 C13 1.352(9) .
C14 C9 1.410(7) .
C4 C3 1.381(6) .
C4 C5 1.410(7) .
C10 C11 1.399(7) .
C10 C9 1.403(7) .
C12 C11 1.349(8) .
C12 C13 1.409(10) .
C7 C8 1.357(8) .
C7 C6 1.389(8) .
C3 C8 1.408(7) .
C6 C5 1.353(8) .
